data_7020434
loop_
_publ_author_name
'Kalashnikova, Natalia A.'
'Bylikin, Sergey Yu'
'Korlyukov, Aleksander A.'
'Shipov, Aleksander G.'
'Baukov, Yuri I.'
'Taylor, Peter G.'
'Bassindale, Alan R.'

_publ_section_title
;
 Cationic complexes of silicon and germanium with (O,S)-chelate ligands.
;
_journal_issue 41
_journal_name_full 'Dalton transactions (Cambridge, England : 2003)'
_journal_page_first 12681
_journal_page_last 12682
_journal_paper_doi 10.1039/c2dt31554h
_journal_volume 41
_journal_year 2012
_chemical_formula_moiety 'C9 H19 Ge N2 O2 S2, 0.5(H2 O), Br'
_chemical_formula_sum 'C9 H20 Br Ge N2 O2.5 S2'
_chemical_formula_weight 412.89
_chemical_name_systematic
;
?
;
_space_group_IT_number 15
_symmetry_cell_setting monoclinic
_symmetry_space_group_name_Hall '-C 2yc'
_symmetry_space_group_name_H-M 'C 1 2/c 1'
_atom_sites_solution_hydrogens mixed
_atom_sites_solution_primary direct
_atom_sites_solution_secondary difmap
_audit_creation_method SHELXL-97
_cell_angle_alpha 90.00
_cell_angle_beta 128.8890(10)
_cell_angle_gamma 90.00
_cell_formula_units_Z 8
_cell_length_a 25.0970(13)
_cell_length_b 8.0810(4)
_cell_length_c 19.9782(11)
_cell_measurement_reflns_used 5711
_cell_measurement_temperature 100(2)
_cell_measurement_theta_max 30.50
_cell_measurement_theta_min 2.62
_cell_volume 3153.7(3)
_computing_cell_refinement 'APEX2 (Bruker, 2005)'
_computing_data_collection 'APEX2 (Bruker, 2005)'
_computing_data_reduction 'APEX2 (Bruker, 2005)'
_computing_molecular_graphics 'SHELXTL ver. 5.1 (Sheldrick, 1998)'
_computing_publication_material 'SHELXTL ver. 5.1 (Sheldrick, 1998)'
_computing_structure_refinement 'SHELXTL ver. 5.1 (Sheldrick, 1998)'
_computing_structure_solution 'SHELXTL ver. 5.1 (Sheldrick, 1998)'
_diffrn_ambient_temperature 100(2)
_diffrn_measured_fraction_theta_full 0.985
_diffrn_measured_fraction_theta_max 0.985
_diffrn_measurement_device_type 'Bruker APEX II CCD area detector'
_diffrn_measurement_method '\f and \w scans'
_diffrn_radiation_monochromator graphite
_diffrn_radiation_source 'fine-focus sealed tube'
_diffrn_radiation_type MoK\a
_diffrn_radiation_wavelength 0.71073
_diffrn_reflns_av_R_equivalents 0.0376
_diffrn_reflns_av_sigmaI/netI 0.0330
_diffrn_reflns_limit_h_max 36
_diffrn_reflns_limit_h_min -35
_diffrn_reflns_limit_k_max 11
_diffrn_reflns_limit_k_min -11
_diffrn_reflns_limit_l_max 28
_diffrn_reflns_limit_l_min -28
_diffrn_reflns_number 20463
_diffrn_reflns_theta_full 31.00
_diffrn_reflns_theta_max 31.00
_diffrn_reflns_theta_min 2.09
_exptl_absorpt_coefficient_mu 4.739
_exptl_absorpt_correction_T_max 0.6237
_exptl_absorpt_correction_T_min 0.5177
_exptl_absorpt_correction_type multi-scan
_exptl_absorpt_process_details 'APEX2 (Bruker, 2005)'
_exptl_crystal_colour colorless
_exptl_crystal_density_diffrn 1.739
_exptl_crystal_density_method 'not measured'
_exptl_crystal_description prism
_exptl_crystal_F_000 1656
_exptl_crystal_size_max 0.16
_exptl_crystal_size_mid 0.13
_exptl_crystal_size_min 0.11
_refine_diff_density_max 0.576
_refine_diff_density_min -0.558
_refine_diff_density_rms 0.093
_refine_ls_extinction_method none
_refine_ls_goodness_of_fit_ref 1.011
_refine_ls_hydrogen_treatment constr
_refine_ls_matrix_type full
_refine_ls_number_parameters 164
_refine_ls_number_reflns 4959
_refine_ls_number_restraints 0
_refine_ls_restrained_S_all 1.011
_refine_ls_R_factor_all 0.0402
_refine_ls_R_factor_gt 0.0276
_refine_ls_shift/su_max 0.001
_refine_ls_shift/su_mean 0.000
_refine_ls_structure_factor_coef Fsqd
_refine_ls_weighting_details 'calc w=1/[\s^2^(Fo^2^)+(0.0319P)^2^+1.5592P] where P=(Fo^2^+2Fc^2^)/3'
_refine_ls_weighting_scheme calc
_refine_ls_wR_factor_gt 0.0602
_refine_ls_wR_factor_ref 0.0643
_reflns_number_gt 4077
_reflns_number_total 4959
_reflns_threshold_expression I>2u(I)
_cod_data_source_file c2dt31554h.txt
_cod_data_source_block 1
_cod_depositor_comments
;
The following automatic conversions were performed:

'_symmetry_cell_setting' value 'Monoclinic' changed to 'monoclinic'
according to /home/saulius/struct/CIF-dictionaries/cif_core.dic
dictionary named 'cif_core.dic' version 2.4.2 from 2011-04-26.

Automatic conversion script
Id: cif_fix_values 1891 2012-01-12 08:04:46Z andrius 

2018-03-12
Z value and formula fixed to values more according to usual
chemical conventions.                 miguel
;
_cod_original_formula_sum 'C18 H40 Br2 Ge2 N4 O5 S4'
_cod_original_formula_weight 825.78
_cod_original_formula_moiety '2(C9 H19 Ge N2 O2 S2), H2 O, 2(Br)'
_cod_original_formula_units_Z 4
_cod_original_sg_symbol_H-M C2/c
_cod_database_code 7020434

loop_
_symmetry_equiv_pos_as_xyz
'x, y, z'
'-x, y, -z+1/2'
'x+1/2, y+1/2, z'
'-x+1/2, y+1/2, -z+1/2'
'-x, -y, -z'
'x, -y, z-1/2'
'-x+1/2, -y+1/2, -z'
'x+1/2, -y+1/2, z-1/2'

loop_
_atom_site_label
_atom_site_type_symbol
_atom_site_fract_x
_atom_site_fract_y
_atom_site_fract_z
_atom_site_U_iso_or_equiv
_atom_site_adp_type
_atom_site_occupancy
_atom_site_symmetry_multiplicity
_atom_site_calc_flag
_atom_site_refinement_flags
Br1 Br 0.028564(11) 0.24386(3) 0.149583(13) 0.02256(6) Uani 1 1 d .
Ge1 Ge 0.243705(10) 0.56968(2) 0.143034(13) 0.01344(5) Uani 1 1 d .
S1 S 0.14295(3) 0.68467(6) 0.08253(3) 0.01919(11) Uani 1 1 d .
S2 S 0.28113(3) 0.52254(6) 0.06982(3) 0.01826(10) Uani 1 1 d .
O1 O 0.19214(7) 0.35178(17) 0.09182(9) 0.0178(3) Uani 1 1 d .
O2 O 0.28119(7) 0.80059(17) 0.16256(9) 0.0161(3) Uani 1 1 d .
N1 N 0.09120(9) 0.2226(2) -0.00097(11) 0.0162(3) Uani 1 1 d .
N2 N 0.35117(9) 0.9759(2) 0.16427(11) 0.0156(3) Uani 1 1 d .
C1 C 0.12714(10) 0.3517(2) 0.04587(12) 0.0147(4) Uani 1 1 d .
C2 C 0.09071(10) 0.5004(2) 0.04497(14) 0.0185(4) Uani 1 1 d .
H2A H 0.0779 0.4785 0.0820 0.022 Uiso 1 1 calc R
H2B H 0.0481 0.5191 -0.0144 0.022 Uiso 1 1 calc R
C3 C 0.12528(12) 0.0793(3) -0.00367(17) 0.0274(5) Uani 1 1 d .
H3A H 0.1654 0.0501 0.0549 0.041 Uiso 1 1 calc R
H3B H 0.1398 0.1062 -0.0379 0.041 Uiso 1 1 calc R
H3C H 0.0935 -0.0144 -0.0299 0.041 Uiso 1 1 calc R
C4 C 0.01616(11) 0.2149(3) -0.05220(15) 0.0249(5) Uani 1 1 d .
H4A H 0.0041 0.2379 -0.0150 0.037 Uiso 1 1 calc R
H4B H -0.0001 0.1043 -0.0773 0.037 Uiso 1 1 calc R
H4C H -0.0053 0.2975 -0.0983 0.037 Uiso 1 1 calc R
C5 C 0.32268(10) 0.8298(2) 0.14735(12) 0.0143(4) Uani 1 1 d .
C6 C 0.33992(10) 0.6966(2) 0.11111(13) 0.0174(4) Uani 1 1 d .
H6A H 0.3871 0.6570 0.1566 0.021 Uiso 1 1 calc R
H6B H 0.3384 0.7436 0.0642 0.021 Uiso 1 1 calc R
C7 C 0.33867(12) 1.1026(2) 0.20549(15) 0.0219(4) Uani 1 1 d .
H7A H 0.2896 1.1071 0.1770 0.033 Uiso 1 1 calc R
H7B H 0.3538 1.2106 0.2006 0.033 Uiso 1 1 calc R
H7C H 0.3642 1.0750 0.2663 0.033 Uiso 1 1 calc R
C8 C 0.40069(11) 1.0150(3) 0.15072(14) 0.0232(4) Uani 1 1 d .
H8A H 0.4290 0.9174 0.1639 0.035 Uiso 1 1 calc R
H8B H 0.4300 1.1064 0.1886 0.035 Uiso 1 1 calc R
H8C H 0.3763 1.0472 0.0907 0.035 Uiso 1 1 calc R
C9 C 0.30027(11) 0.5098(3) 0.26224(13) 0.0228(4) Uani 1 1 d .
H9A H 0.2955 0.5930 0.2939 0.034 Uiso 1 1 calc R
H9B H 0.3482 0.5043 0.2856 0.034 Uiso 1 1 calc R
H9C H 0.2860 0.4016 0.2682 0.034 Uiso 1 1 calc R
O1W O 0.5000 0.4495(3) 0.2500 0.0450(7) Uani 1 2 d S
H1WA H 0.5066 0.5127 0.2218 0.068 Uiso 1 1 d R

loop_
_atom_site_aniso_label
_atom_site_aniso_U_11
_atom_site_aniso_U_22
_atom_site_aniso_U_33
_atom_site_aniso_U_23
_atom_site_aniso_U_13
_atom_site_aniso_U_12
Br1 0.01816(11) 0.02646(11) 0.01728(10) -0.00337(8) 0.00834(9) 0.00000(8)
Ge1 0.01228(10) 0.01415(10) 0.01436(10) 0.00158(7) 0.00859(8) 0.00146(7)
S1 0.0133(2) 0.0138(2) 0.0267(3) -0.00276(19) 0.0107(2) 0.00056(18)
S2 0.0201(2) 0.0185(2) 0.0211(2) -0.00288(19) 0.0153(2) -0.00059(19)
O1 0.0148(7) 0.0149(7) 0.0234(7) 0.0008(6) 0.0118(6) 0.0014(5)
O2 0.0167(7) 0.0158(6) 0.0200(7) 0.0004(5) 0.0135(6) 0.0000(5)
N1 0.0164(8) 0.0156(8) 0.0195(8) -0.0033(6) 0.0125(7) -0.0010(6)
N2 0.0141(8) 0.0172(8) 0.0170(8) 0.0031(6) 0.0104(7) 0.0010(6)
C1 0.0155(9) 0.0158(9) 0.0160(9) 0.0010(7) 0.0115(8) 0.0007(7)
C2 0.0146(9) 0.0161(9) 0.0254(10) -0.0038(8) 0.0128(9) -0.0015(7)
C3 0.0280(12) 0.0166(10) 0.0425(14) -0.0064(9) 0.0245(11) 0.0009(9)
C4 0.0192(11) 0.0238(10) 0.0302(12) -0.0094(9) 0.0147(10) -0.0043(9)
C5 0.0110(8) 0.0171(9) 0.0123(8) 0.0035(7) 0.0060(7) 0.0030(7)
C6 0.0179(10) 0.0180(9) 0.0198(9) 0.0029(8) 0.0136(9) 0.0020(8)
C7 0.0244(11) 0.0150(9) 0.0300(11) -0.0026(8) 0.0188(10) -0.0005(8)
C8 0.0211(11) 0.0273(11) 0.0253(11) -0.0004(9) 0.0165(9) -0.0060(9)
C9 0.0201(10) 0.0283(11) 0.0168(10) 0.0058(8) 0.0101(9) 0.0002(9)
O1W 0.0489(18) 0.0406(16) 0.0443(16) 0.000 0.0286(15) 0.000

loop_
_atom_type_symbol
_atom_type_description
_atom_type_scat_dispersion_real
_atom_type_scat_dispersion_imag
_atom_type_scat_source
C C 0.0033 0.0016 'International Tables Vol C Tables 4.2.6.8 and 6.1.1.4'
H H 0.0000 0.0000 'International Tables Vol C Tables 4.2.6.8 and 6.1.1.4'
N N 0.0061 0.0033 'International Tables Vol C Tables 4.2.6.8 and 6.1.1.4'
O O 0.0106 0.0060 'International Tables Vol C Tables 4.2.6.8 and 6.1.1.4'
S S 0.1246 0.1234 'International Tables Vol C Tables 4.2.6.8 and 6.1.1.4'
Ge Ge 0.1547 1.8001 'International Tables Vol C Tables 4.2.6.8 and 6.1.1.4'
Br Br -0.2901 2.4595 'International Tables Vol C Tables 4.2.6.8 and 6.1.1.4'

loop_
_geom_angle_atom_site_label_1
_geom_angle_atom_site_label_2
_geom_angle_atom_site_label_3
_geom_angle
C9 Ge1 O2 95.82(8)
C9 Ge1 O1 98.46(8)
O2 Ge1 O1 165.69(6)
C9 Ge1 S1 119.10(7)
O2 Ge1 S1 87.21(4)
O1 Ge1 S1 86.61(4)
C9 Ge1 S2 119.17(7)
O2 Ge1 S2 86.96(4)
O1 Ge1 S2 85.34(4)
S1 Ge1 S2 121.74(2)
C2 S1 Ge1 99.41(7)
C6 S2 Ge1 97.31(7)
C1 O1 Ge1 118.95(13)
C5 O2 Ge1 118.46(12)
C1 N1 C3 120.07(18)
C1 N1 C4 122.34(17)
C3 N1 C4 117.60(17)
C5 N2 C8 122.40(17)
C5 N2 C7 120.00(17)
C8 N2 C7 117.36(17)
O1 C1 N1 120.71(18)
O1 C1 C2 120.14(17)
N1 C1 C2 119.15(17)
C1 C2 S1 112.12(14)
C1 C2 H2A 109.2
S1 C2 H2A 109.2
C1 C2 H2B 109.2
S1 C2 H2B 109.2
H2A C2 H2B 107.9
N1 C3 H3A 109.5
N1 C3 H3B 109.5
H3A C3 H3B 109.5
N1 C3 H3C 109.5
H3A C3 H3C 109.5
H3B C3 H3C 109.5
N1 C4 H4A 109.5
N1 C4 H4B 109.5
H4A C4 H4B 109.5
N1 C4 H4C 109.5
H4A C4 H4C 109.5
H4B C4 H4C 109.5
O2 C5 N2 119.97(18)
O2 C5 C6 120.42(17)
N2 C5 C6 119.60(17)
C5 C6 S2 112.03(14)
C5 C6 H6A 109.2
S2 C6 H6A 109.2
C5 C6 H6B 109.2
S2 C6 H6B 109.2
H6A C6 H6B 107.9
N2 C7 H7A 109.5
N2 C7 H7B 109.5
H7A C7 H7B 109.5
N2 C7 H7C 109.5
H7A C7 H7C 109.5
H7B C7 H7C 109.5
N2 C8 H8A 109.5
N2 C8 H8B 109.5
H8A C8 H8B 109.5
N2 C8 H8C 109.5
H8A C8 H8C 109.5
H8B C8 H8C 109.5
Ge1 C9 H9A 109.5
Ge1 C9 H9B 109.5
H9A C9 H9B 109.5
Ge1 C9 H9C 109.5
H9A C9 H9C 109.5
H9B C9 H9C 109.5

loop_
_geom_bond_atom_site_label_1
_geom_bond_atom_site_label_2
_geom_bond_distance
Ge1 C9 1.917(2)
Ge1 O2 2.0145(14)
Ge1 O1 2.0395(14)
Ge1 S1 2.2092(5)
Ge1 S2 2.2117(5)
S1 C2 1.807(2)
S2 C6 1.818(2)
O1 C1 1.274(2)
O2 C5 1.277(2)
N1 C1 1.311(2)
N1 C3 1.460(3)
N1 C4 1.476(3)
N2 C5 1.310(3)
N2 C8 1.463(3)
N2 C7 1.466(3)
C1 C2 1.503(3)
C2 H2A 0.9900
C2 H2B 0.9900
C3 H3A 0.9800
C3 H3B 0.9800
C3 H3C 0.9800
C4 H4A 0.9800
C4 H4B 0.9800
C4 H4C 0.9800
C5 C6 1.504(3)
C6 H6A 0.9900
C6 H6B 0.9900
C7 H7A 0.9800
C7 H7B 0.9800
C7 H7C 0.9800
C8 H8A 0.9800
C8 H8B 0.9800
C8 H8C 0.9800
C9 H9A 0.9800
C9 H9B 0.9800
C9 H9C 0.9800
O1W H1WA 0.8500

loop_
_geom_hbond_atom_site_label_D
_geom_hbond_atom_site_label_H
_geom_hbond_atom_site_label_A
_geom_hbond_distance_DH
_geom_hbond_distance_HA
_geom_hbond_distance_DA
_geom_hbond_angle_DHA
_geom_hbond_site_symmetry_A
O1W H1WA Br1 0.85 2.62 3.4645(17) 171 3_555

loop_
_geom_torsion_atom_site_label_1
_geom_torsion_atom_site_label_2
_geom_torsion_atom_site_label_3
_geom_torsion_atom_site_label_4
_geom_torsion
C9 Ge1 S1 C2 -90.46(11)
O2 Ge1 S1 C2 174.43(8)
O1 Ge1 S1 C2 7.35(8)
S2 Ge1 S1 C2 89.73(8)
C9 Ge1 S2 C6 -77.49(10)
O2 Ge1 S2 C6 17.49(8)
O1 Ge1 S2 C6 -174.59(8)
S1 Ge1 S2 C6 102.32(7)
C9 Ge1 O1 C1 120.42(15)
O2 Ge1 O1 C1 -63.1(3)
S1 Ge1 O1 C1 1.49(13)
S2 Ge1 O1 C1 -120.76(14)
C9 Ge1 O2 C5 104.26(15)
O1 Ge1 O2 C5 -72.3(3)
S1 Ge1 O2 C5 -136.76(14)
S2 Ge1 O2 C5 -14.76(13)
Ge1 O1 C1 N1 167.23(14)
Ge1 O1 C1 C2 -12.9(2)
C3 N1 C1 O1 -2.5(3)
C4 N1 C1 O1 177.41(19)
C3 N1 C1 C2 177.61(19)
C4 N1 C1 C2 -2.5(3)
O1 C1 C2 S1 19.4(2)
N1 C1 C2 S1 -160.75(15)
Ge1 S1 C2 C1 -14.95(15)
Ge1 O2 C5 N2 -175.90(13)
Ge1 O2 C5 C6 3.3(2)
C8 N2 C5 O2 178.04(18)
C7 N2 C5 O2 3.7(3)
C8 N2 C5 C6 -1.2(3)
C7 N2 C5 C6 -175.47(18)
O2 C5 C6 S2 14.0(2)
N2 C5 C6 S2 -166.80(14)
Ge1 S2 C6 C5 -20.89(14)
